data_1519922
loop_
_publ_author_name
'Huth, Susanne L.'
'Threlfall, Terry L.'
'Hursthouse, Michael B.'

_publ_section_title
;
 N,N'-bis(3-Bromoyphenyl)urea
;
_journal_name_full 'Crystal Structure Report Archive'
_journal_page_first 685
_journal_year 2008
_chemical_formula_sum 'C13 H10 Br2 N2 O'
_chemical_formula_weight 370.05
_chemical_name_systematic
;
 N,N'-bis(3-Bromoyphenyl)urea
;
_space_group_IT_number 18
_symmetry_cell_setting orthorhombic
_symmetry_space_group_name_Hall 'P 2 2ab'
_symmetry_space_group_name_H-M 'P 21 21 2'
_atom_sites_solution_hydrogens geom
_atom_sites_solution_primary direct
_atom_sites_solution_secondary difmap
_cell_angle_alpha 90.00
_cell_angle_beta 90.00
_cell_angle_gamma 90.00
_cell_formula_units_Z 2
_cell_length_a 9.5368(2)
_cell_length_b 14.7516(4)
_cell_length_c 4.56210(10)
_cell_measurement_reflns_used 14251
_cell_measurement_temperature 120(2)
_cell_measurement_theta_max 27.48
_cell_measurement_theta_min 2.91
_cell_volume 641.81(3)
_computing_cell_refinement 'DENZO (Otwinowski & Minor, 1997) & COLLECT (Hooft, R.W.W., 1998)'
_computing_data_collection 'COLLECT (Hooft, R.W.W., 1998)'
_computing_data_reduction 'DENZO (Otwinowski & Minor, 1997) & COLLECT (Hooft, R.W.W., 1998)'
_computing_structure_refinement 'SHELXL-97 (Sheldrick, 1997)'
_computing_structure_solution 'SHELXS-97 (Sheldrick, 1997)'
_diffrn_ambient_temperature 120(2)
_diffrn_detector_area_resol_mean 9.091
_diffrn_measured_fraction_theta_full 0.996
_diffrn_measured_fraction_theta_max 0.996
_diffrn_measurement_device_type 'Bruker-Nonius Roper CCD camera on \k-goniostat'
_diffrn_measurement_method '\f & \w scans'
_diffrn_radiation_monochromator graphite
_diffrn_radiation_source 'Bruker-Nonius FR591 rotating anode'
_diffrn_radiation_type MoK\a
_diffrn_radiation_wavelength 0.71073
_diffrn_reflns_av_R_equivalents 0.0342
_diffrn_reflns_av_sigmaI/netI 0.0268
_diffrn_reflns_limit_h_max 12
_diffrn_reflns_limit_h_min -10
_diffrn_reflns_limit_k_max 18
_diffrn_reflns_limit_k_min -19
_diffrn_reflns_limit_l_max 5
_diffrn_reflns_limit_l_min -5
_diffrn_reflns_number 12811
_diffrn_reflns_theta_full 27.50
_diffrn_reflns_theta_max 27.50
_diffrn_reflns_theta_min 4.27
_exptl_absorpt_coefficient_mu 6.303
_exptl_absorpt_correction_T_max 0.7866
_exptl_absorpt_correction_T_min 0.2231
_exptl_absorpt_correction_type multi-scan
_exptl_absorpt_process_details 'SADABS 2007/2 (Sheldrick, G.M., 2007)'
_exptl_crystal_colour colourless
_exptl_crystal_density_diffrn 1.915
_exptl_crystal_density_method 'not measured'
_exptl_crystal_description needle
_exptl_crystal_F_000 360
_exptl_crystal_size_max 0.34
_exptl_crystal_size_mid 0.06
_exptl_crystal_size_min 0.04
_refine_diff_density_max 0.381
_refine_diff_density_min -0.428
_refine_diff_density_rms 0.064
_refine_ls_abs_structure_details 'Flack H D (1983), Acta Cryst. A39, 876-881'
_refine_ls_abs_structure_Flack 0.008(11)
_refine_ls_extinction_coef 0.0126(13)
_refine_ls_extinction_expression Fc^*^=kFc[1+0.001xFc^2^\l^3^/sin(2\q)]^-1/4^
_refine_ls_extinction_method SHELXL
_refine_ls_goodness_of_fit_ref 1.106
_refine_ls_hydrogen_treatment mixed
_refine_ls_matrix_type full
_refine_ls_number_parameters 87
_refine_ls_number_reflns 1462
_refine_ls_number_restraints 1
_refine_ls_restrained_S_all 1.107
_refine_ls_R_factor_all 0.0209
_refine_ls_R_factor_gt 0.0198
_refine_ls_shift/su_max 0.001
_refine_ls_shift/su_mean 0.000
_refine_ls_structure_factor_coef Fsqd
_refine_ls_weighting_details 'calc w=1/[\s^2^(Fo^2^)+(0.0163P)^2^+0.2613P] where P=(Fo^2^+2Fc^2^)/3'
_refine_ls_weighting_scheme calc
_refine_ls_wR_factor_gt 0.0461
_refine_ls_wR_factor_ref 0.0468
_reflns_number_gt 1418
_reflns_number_total 1462
_reflns_threshold_expression >2sigma(I)
_cod_data_source_file eCrystal-685.cif
_cod_data_source_block 2008lsh086
_cod_depositor_comments
;
Citation :
Huth, Susanne L. and Threlfall, Terry L. and Hursthouse, Michael B. 
(2008) University of Southampton, Crystal Structure Report Archive. 
(doi:10.5258/ecrystals/685)

More at:
http://ecrystals.chem.soton.ac.uk/685/

The following automatic conversions were performed:

'_symmetry_cell_setting' value 'Orthorhombic' changed to
'orthorhombic' according to the built-in table from CIF Core
dictionary named 'cif_core.dic' version 2.4.1 from 2010-06-29.

Automatic conversion script
Id: cif_fix_values 3392 2015-05-12 13:50:21Z andrius 
;
_cod_original_sg_symbol_H-M 'P21 21 2'
_cod_database_code 1519922

loop_
_symmetry_equiv_pos_as_xyz
'x, y, z'
'-x, -y, z'
'-x+1/2, y+1/2, -z'
'x+1/2, -y+1/2, -z'

loop_
_atom_site_label
_atom_site_type_symbol
_atom_site_fract_x
_atom_site_fract_y
_atom_site_fract_z
_atom_site_U_iso_or_equiv
_atom_site_adp_type
_atom_site_occupancy
_atom_site_symmetry_multiplicity
_atom_site_calc_flag
_atom_site_refinement_flags
_atom_site_disorder_assembly
_atom_site_disorder_group
C1 C 0.6355(2) 0.35997(12) 0.3261(4) 0.0131(4) Uani 1 1 d . . .
C2 C 0.61020(19) 0.27168(13) 0.4254(5) 0.0146(4) Uani 1 1 d . . .
H2 H 0.5405 0.2604 0.5696 0.018 Uiso 1 1 calc R . .
C3 C 0.6885(2) 0.20108(13) 0.3100(5) 0.0169(4) Uani 1 1 d . . .
C4 C 0.7917(2) 0.21559(15) 0.0989(5) 0.0195(4) Uani 1 1 d . . .
H4 H 0.8441 0.1664 0.0209 0.023 Uiso 1 1 calc R . .
C5 C 0.8158(2) 0.30371(15) 0.0058(5) 0.0203(5) Uani 1 1 d . . .
H5 H 0.8862 0.3150 -0.1370 0.024 Uiso 1 1 calc R . .
C6 C 0.7390(2) 0.37578(15) 0.1175(4) 0.0169(4) Uani 1 1 d . . .
H6 H 0.7571 0.4357 0.0516 0.020 Uiso 1 1 calc R . .
C7 C 0.5000 0.5000 0.2900(6) 0.0124(5) Uani 1 2 d S . .
N1 N 0.55621(19) 0.43119(11) 0.4512(4) 0.0137(3) Uani 1 1 d D . .
O1 O 0.5000 0.5000 0.0184(5) 0.0209(5) Uani 1 2 d S . .
Br1 Br 0.65010(2) 0.081592(15) 0.44058(6) 0.02774(10) Uani 1 1 d . . .
H1N H 0.545(3) 0.4336(19) 0.633(4) 0.033 Uiso 1 1 d D . .

loop_
_atom_site_aniso_label
_atom_site_aniso_U_11
_atom_site_aniso_U_22
_atom_site_aniso_U_33
_atom_site_aniso_U_23
_atom_site_aniso_U_13
_atom_site_aniso_U_12
C1 0.0157(9) 0.0120(9) 0.0117(9) -0.0012(7) -0.0019(8) 0.0021(8)
C2 0.0155(9) 0.0134(9) 0.0150(9) -0.0011(8) -0.0029(8) 0.0015(7)
C3 0.0181(10) 0.0125(9) 0.0201(10) -0.0020(9) -0.0048(8) 0.0020(7)
C4 0.0181(9) 0.0208(10) 0.0196(11) -0.0049(9) -0.0029(8) 0.0075(8)
C5 0.0184(10) 0.0273(12) 0.0151(12) -0.0011(8) 0.0019(7) 0.0034(8)
C6 0.0173(9) 0.0164(10) 0.0169(11) -0.0001(8) 0.0004(8) 0.0001(8)
C7 0.0138(12) 0.0107(13) 0.0128(14) 0.000 0.000 -0.0016(10)
N1 0.0198(8) 0.0106(8) 0.0107(7) -0.0001(8) -0.0003(7) 0.0034(6)
O1 0.0316(12) 0.0210(11) 0.0100(12) 0.000 0.000 0.0108(9)
Br1 0.03120(14) 0.01093(12) 0.04110(16) 0.00096(9) -0.00145(11) 0.00281(9)

loop_
_atom_type_symbol
_atom_type_description
_atom_type_scat_dispersion_real
_atom_type_scat_dispersion_imag
_atom_type_scat_source
C C 0.0033 0.0016 'International Tables Vol C Tables 4.2.6.8 and 6.1.1.4'
H H 0.0000 0.0000 'International Tables Vol C Tables 4.2.6.8 and 6.1.1.4'
N N 0.0061 0.0033 'International Tables Vol C Tables 4.2.6.8 and 6.1.1.4'
O O 0.0106 0.0060 'International Tables Vol C Tables 4.2.6.8 and 6.1.1.4'
Br Br -0.2901 2.4595 'International Tables Vol C Tables 4.2.6.8 and 6.1.1.4'

loop_
_geom_angle_atom_site_label_1
_geom_angle_atom_site_label_2
_geom_angle_atom_site_label_3
_geom_angle
_geom_angle_site_symmetry_1
_geom_angle_site_symmetry_3
C6 C1 C2 119.99(19) . .
C6 C1 N1 122.06(17) . .
C2 C1 N1 117.92(19) . .
C3 C2 C1 118.9(2) . .
C3 C2 H2 120.5 . .
C1 C2 H2 120.5 . .
C2 C3 C4 121.9(2) . .
C2 C3 Br1 118.38(16) . .
C4 C3 Br1 119.75(16) . .
C5 C4 C3 118.21(19) . .
C5 C4 H4 120.9 . .
C3 C4 H4 120.9 . .
C4 C5 C6 121.21(19) . .
C4 C5 H5 119.4 . .
C6 C5 H5 119.4 . .
C5 C6 C1 119.8(2) . .
C5 C6 H6 120.1 . .
C1 C6 H6 120.1 . .
O1 C7 N1 122.65(13) . .
O1 C7 N1 122.65(13) . 2_665
N1 C7 N1 114.7(3) . 2_665
C7 N1 C1 123.05(19) . .
C7 N1 H1N 117(2) . .
C1 N1 H1N 120(2) . .

loop_
_geom_bond_atom_site_label_1
_geom_bond_atom_site_label_2
_geom_bond_distance
_geom_bond_site_symmetry_2
C1 C6 1.391(3) .
C1 C2 1.400(3) .
C1 N1 1.415(2) .
C2 C3 1.385(3) .
C2 H2 0.9500 .
C3 C4 1.394(3) .
C3 Br1 1.896(2) .
C4 C5 1.387(3) .
C4 H4 0.9500 .
C5 C6 1.388(3) .
C5 H5 0.9500 .
C6 H6 0.9500 .
C7 O1 1.239(4) .
C7 N1 1.363(2) .
C7 N1 1.363(2) 2_665
N1 H1N 0.837(17) .

loop_
_geom_hbond_atom_site_label_D
_geom_hbond_atom_site_label_H
_geom_hbond_atom_site_label_A
_geom_hbond_distance_DH
_geom_hbond_distance_HA
_geom_hbond_distance_DA
_geom_hbond_angle_DHA
_geom_hbond_site_symmetry_A
N1 H1N O1 0.837(17) 2.06(2) 2.831(3) 153(3) 1_556
